data_7232698
loop_
_publ_author_name
'Yang, Lili'
'Zhou, Jian'
'Zou, Hua-Hong'
'Tang, Qiuling'

_publ_section_title
;
 Three new metal coordination polymers of bifunctional
 imidazolate/tetrazolate bridges: the only example of a three-dimensional
 framework based on rare [Co4(\m3-OH)2(\m2-Cl)2]4+ mixed
 oxo-chloro-clusters
;
_journal_issue 23
_journal_name_full 'RSC Advances'
_journal_page_first 13082
_journal_paper_doi 10.1039/C9RA01327J
_journal_volume 9
_journal_year 2019
_chemical_formula_moiety 'C20 H18 N12 Ni O2'
_chemical_formula_sum 'C20 H18 N12 Ni O2'
_chemical_formula_weight 517.15
_chemical_name_systematic
; 
 ? 
;
_space_group_IT_number 2
_symmetry_cell_setting triclinic
_symmetry_space_group_name_Hall '-P 1'
_symmetry_space_group_name_H-M 'P -1'
_atom_sites_solution_hydrogens geom
_atom_sites_solution_primary direct
_atom_sites_solution_secondary difmap
_audit_creation_method SHELXL-97
_audit_update_record
;
2019-01-22 deposited with the CCDC.    2019-04-24 downloaded from the CCDC.
;
_cell_angle_alpha 102.237(3)
_cell_angle_beta 98.119(4)
_cell_angle_gamma 106.700(3)
_cell_formula_units_Z 1
_cell_length_a 7.4760(8)
_cell_length_b 7.9402(7)
_cell_length_c 9.3241(10)
_cell_measurement_reflns_used 4031
_cell_measurement_temperature 289(2)
_cell_measurement_theta_max 25.08
_cell_measurement_theta_min 3.09
_cell_volume 505.87(9)
_computing_structure_refinement 'SHELXL-97 (Sheldrick, 1997)'
_computing_structure_solution 'SHELXS-97 (Sheldrick, 1990)'
_diffrn_ambient_temperature 289(2)
_diffrn_detector_area_resol_mean 7.31
_diffrn_measured_fraction_theta_full 0.980
_diffrn_measured_fraction_theta_max 0.980
_diffrn_measurement_device_type 'Rigaku Mercury'
_diffrn_measurement_method \w
_diffrn_radiation_monochromator graphite
_diffrn_radiation_source 'fine-focus sealed tube'
_diffrn_radiation_type MoK\a
_diffrn_radiation_wavelength 0.71073
_diffrn_reflns_av_R_equivalents 0.0532
_diffrn_reflns_av_sigmaI/netI 0.0711
_diffrn_reflns_limit_h_max 8
_diffrn_reflns_limit_h_min -8
_diffrn_reflns_limit_k_max 9
_diffrn_reflns_limit_k_min -9
_diffrn_reflns_limit_l_max 10
_diffrn_reflns_limit_l_min -11
_diffrn_reflns_number 4031
_diffrn_reflns_theta_full 25.08
_diffrn_reflns_theta_max 25.08
_diffrn_reflns_theta_min 3.09
_exptl_absorpt_coefficient_mu 1.010
_exptl_absorpt_correction_T_max 0.8984
_exptl_absorpt_correction_T_min 0.8732
_exptl_absorpt_correction_type multi-scan
_exptl_absorpt_process_details 'Jacobson, R. (1998) Private communication'
_exptl_crystal_colour yellow
_exptl_crystal_density_diffrn 1.698
_exptl_crystal_density_method 'not measured'
_exptl_crystal_description block
_exptl_crystal_F_000 266
_exptl_crystal_size_max 0.14
_exptl_crystal_size_mid 0.13
_exptl_crystal_size_min 0.11
_refine_diff_density_max 0.435
_refine_diff_density_min -0.659
_refine_diff_density_rms 0.107
_refine_ls_extinction_method none
_refine_ls_goodness_of_fit_ref 1.076
_refine_ls_hydrogen_treatment mixed
_refine_ls_matrix_type full
_refine_ls_number_parameters 168
_refine_ls_number_reflns 1755
_refine_ls_number_restraints 2
_refine_ls_restrained_S_all 1.076
_refine_ls_R_factor_all 0.0892
_refine_ls_R_factor_gt 0.0581
_refine_ls_shift/su_max 0.000
_refine_ls_shift/su_mean 0.000
_refine_ls_structure_factor_coef Fsqd
_refine_ls_weighting_details 'calc w=1/[\s^2^(Fo^2^)+(0.0534P)^2^+1.6505P] where P=(Fo^2^+2Fc^2^)/3'
_refine_ls_weighting_scheme calc
_refine_ls_wR_factor_gt 0.1330
_refine_ls_wR_factor_ref 0.1468
_reflns_number_gt 1292
_reflns_number_total 1755
_reflns_threshold_expression >2sigma(I)
_cod_data_source_file c9ra01327j2.cif
_cod_data_source_block 1_CCDC1
_cod_original_sg_symbol_H-M P-1
_cod_database_code 7232698

loop_
_symmetry_equiv_pos_as_xyz
'x, y, z'
'-x, -y, -z'

loop_
_atom_site_label
_atom_site_type_symbol
_atom_site_fract_x
_atom_site_fract_y
_atom_site_fract_z
_atom_site_U_iso_or_equiv
_atom_site_adp_type
_atom_site_occupancy
_atom_site_symmetry_multiplicity
_atom_site_calc_flag
_atom_site_refinement_flags
Ni1 Ni 1.0000 1.0000 1.0000 0.0284(4) Uani 1 2 d S
O1W O 0.8149(5) 0.7696(4) 1.0810(4) 0.0203(8) Uani 1 1 d D
N1 N 0.9371(6) 0.8343(5) 0.7653(4) 0.0171(9) Uani 1 1 d .
N2 N 0.8081(6) 0.6137(5) 0.5568(4) 0.0138(9) Uani 1 1 d .
N3 N 0.2346(6) -0.1234(5) 0.0671(5) 0.0165(9) Uani 1 1 d .
N4 N 0.1720(6) -0.3057(5) 0.0048(5) 0.0191(10) Uani 1 1 d .
N5 N 0.2960(6) -0.3746(5) 0.0586(5) 0.0195(10) Uani 1 1 d .
N6 N 0.4464(6) -0.2410(5) 0.1564(4) 0.0185(9) Uani 1 1 d .
C1 C 0.8776(7) 0.6572(6) 0.7055(5) 0.0165(11) Uani 1 1 d .
H1A H 0.8830 0.5723 0.7596 0.020 Uiso 1 1 calc R
C2 C 0.9032(7) 0.9088(6) 0.6478(5) 0.0188(11) Uani 1 1 d .
H2A H 0.9303 1.0329 0.6568 0.023 Uiso 1 1 calc R
C3 C 0.8255(8) 0.7771(6) 0.5187(6) 0.0222(12) Uani 1 1 d .
H3A H 0.7906 0.7920 0.4236 0.027 Uiso 1 1 calc R
C4 C 0.7151(7) 0.4364(6) 0.4539(5) 0.0147(10) Uani 1 1 d .
C5 C 0.6058(7) 0.4193(6) 0.3168(6) 0.0220(12) Uani 1 1 d .
H5A H 0.5963 0.5230 0.2895 0.026 Uiso 1 1 calc R
C6 C 0.5100(7) 0.2490(6) 0.2193(6) 0.0197(11) Uani 1 1 d .
H6A H 0.4375 0.2389 0.1263 0.024 Uiso 1 1 calc R
C7 C 0.5209(7) 0.0931(6) 0.2589(5) 0.0160(10) Uani 1 1 d .
C8 C 0.6350(7) 0.1120(7) 0.3968(6) 0.0236(12) Uani 1 1 d .
H8A H 0.6452 0.0083 0.4237 0.028 Uiso 1 1 calc R
C9 C 0.7329(8) 0.2813(6) 0.4943(6) 0.0228(12) Uani 1 1 d .
H9A H 0.8098 0.2922 0.5856 0.027 Uiso 1 1 calc R
C10 C 0.4027(7) -0.0884(6) 0.1599(5) 0.0137(10) Uani 1 1 d .
H1WB H 0.814(10) 0.661(4) 1.047(7) 0.06(2) Uiso 1 1 d D
H1WA H 0.719(6) 0.766(8) 1.121(6) 0.040(19) Uiso 1 1 d D

loop_
_atom_site_aniso_label
_atom_site_aniso_U_11
_atom_site_aniso_U_22
_atom_site_aniso_U_33
_atom_site_aniso_U_23
_atom_site_aniso_U_13
_atom_site_aniso_U_12
Ni1 0.0310(7) 0.0242(6) 0.0270(7) 0.0031(4) 0.0028(5) 0.0092(5)
O1W 0.021(2) 0.0149(18) 0.024(2) 0.0018(15) 0.0072(17) 0.0050(15)
N1 0.023(2) 0.016(2) 0.011(2) 0.0008(16) 0.0029(18) 0.0069(17)
N2 0.017(2) 0.0114(19) 0.013(2) 0.0020(16) 0.0025(17) 0.0057(16)
N3 0.015(2) 0.0119(18) 0.020(2) 0.0012(16) 0.0011(18) 0.0044(16)
N4 0.020(2) 0.0116(19) 0.024(2) 0.0015(17) 0.0040(19) 0.0050(18)
N5 0.022(2) 0.012(2) 0.023(2) 0.0005(17) 0.0054(19) 0.0064(17)
N6 0.019(2) 0.018(2) 0.019(2) 0.0009(17) 0.0022(19) 0.0093(17)
C1 0.022(3) 0.014(2) 0.013(3) 0.0040(19) -0.001(2) 0.007(2)
C2 0.025(3) 0.014(2) 0.019(3) 0.005(2) 0.006(2) 0.009(2)
C3 0.031(3) 0.018(3) 0.020(3) 0.012(2) 0.004(2) 0.008(2)
C4 0.014(2) 0.014(2) 0.014(3) 0.0007(19) 0.004(2) 0.0025(19)
C5 0.030(3) 0.016(2) 0.019(3) 0.010(2) 0.002(2) 0.004(2)
C6 0.022(3) 0.021(3) 0.013(3) 0.004(2) -0.002(2) 0.005(2)
C7 0.012(2) 0.018(2) 0.019(3) 0.002(2) 0.007(2) 0.0058(19)
C8 0.026(3) 0.020(3) 0.025(3) 0.005(2) -0.005(2) 0.013(2)
C9 0.029(3) 0.023(3) 0.014(3) 0.000(2) -0.008(2) 0.014(2)
C10 0.015(2) 0.015(2) 0.012(2) 0.0027(19) 0.005(2) 0.0056(19)

loop_
_atom_type_symbol
_atom_type_description
_atom_type_scat_dispersion_real
_atom_type_scat_dispersion_imag
_atom_type_scat_source
C C 0.0033 0.0016 'International Tables Vol C Tables 4.2.6.8 and 6.1.1.4'
H H 0.0000 0.0000 'International Tables Vol C Tables 4.2.6.8 and 6.1.1.4'
N N 0.0061 0.0033 'International Tables Vol C Tables 4.2.6.8 and 6.1.1.4'
Ni Ni 0.3393 1.1124 'International Tables Vol C Tables 4.2.6.8 and 6.1.1.4'
O O 0.0106 0.0060 'International Tables Vol C Tables 4.2.6.8 and 6.1.1.4'

loop_
_geom_angle_atom_site_label_1
_geom_angle_atom_site_label_2
_geom_angle_atom_site_label_3
_geom_angle
_geom_angle_site_symmetry_1
_geom_angle_site_symmetry_3
N1 Ni1 N1 180.000(1) 2_777 .
N1 Ni1 O1W 85.69(14) 2_777 .
N1 Ni1 O1W 94.31(14) . .
N1 Ni1 O1W 94.31(14) 2_777 2_777
N1 Ni1 O1W 85.69(14) . 2_777
O1W Ni1 O1W 180.000(1) . 2_777
N1 Ni1 N3 90.79(14) 2_777 2_666
N1 Ni1 N3 89.21(14) . 2_666
O1W Ni1 N3 97.63(13) . 2_666
O1W Ni1 N3 82.37(13) 2_777 2_666
N1 Ni1 N3 89.21(14) 2_777 1_666
N1 Ni1 N3 90.79(14) . 1_666
O1W Ni1 N3 82.37(13) . 1_666
O1W Ni1 N3 97.63(13) 2_777 1_666
N3 Ni1 N3 180.000(2) 2_666 1_666
Ni1 O1W H1WB 119(5) . .
Ni1 O1W H1WA 129(4) . .
H1WB O1W H1WA 109(6) . .
C1 N1 C2 105.4(4) . .
C1 N1 Ni1 132.0(3) . .
C2 N1 Ni1 120.4(3) . .
C1 N2 C3 106.7(4) . .
C1 N2 C4 128.8(4) . .
C3 N2 C4 124.2(4) . .
C10 N3 N4 105.2(4) . .
C10 N3 Ni1 143.8(3) . 1_444
N4 N3 Ni1 110.3(3) . 1_444
N5 N4 N3 109.0(4) . .
N4 N5 N6 110.2(3) . .
C10 N6 N5 104.4(4) . .
N1 C1 N2 111.7(4) . .
N1 C1 H1A 124.1 . .
N2 C1 H1A 124.1 . .
C3 C2 N1 110.5(4) . .
C3 C2 H2A 124.8 . .
N1 C2 H2A 124.8 . .
C2 C3 N2 105.6(4) . .
C2 C3 H3A 127.2 . .
N2 C3 H3A 127.2 . .
C5 C4 C9 120.1(4) . .
C5 C4 N2 119.9(4) . .
C9 C4 N2 120.0(4) . .
C4 C5 C6 120.4(4) . .
C4 C5 H5A 119.8 . .
C6 C5 H5A 119.8 . .
C5 C6 C7 120.6(5) . .
C5 C6 H6A 119.7 . .
C7 C6 H6A 119.7 . .
C6 C7 C8 118.6(4) . .
C6 C7 C10 119.8(4) . .
C8 C7 C10 121.4(4) . .
C9 C8 C7 121.3(5) . .
C9 C8 H8A 119.4 . .
C7 C8 H8A 119.4 . .
C8 C9 C4 119.0(5) . .
C8 C9 H9A 120.5 . .
C4 C9 H9A 120.5 . .
N6 C10 N3 111.1(4) . .
N6 C10 C7 124.0(4) . .
N3 C10 C7 124.8(4) . .

loop_
_geom_bond_atom_site_label_1
_geom_bond_atom_site_label_2
_geom_bond_distance
_geom_bond_site_symmetry_2
Ni1 N1 2.208(4) 2_777
Ni1 N1 2.208(4) .
Ni1 O1W 2.293(4) .
Ni1 O1W 2.293(4) 2_777
Ni1 N3 2.317(4) 2_666
Ni1 N3 2.317(4) 1_666
O1W H1WB 0.853(10) .
O1W H1WA 0.854(10) .
N1 C1 1.313(6) .
N1 C2 1.377(6) .
N2 C1 1.343(6) .
N2 C3 1.392(6) .
N2 C4 1.436(6) .
N3 C10 1.340(6) .
N3 N4 1.352(5) .
N3 Ni1 2.317(4) 1_444
N4 N5 1.299(5) .
N5 N6 1.355(6) .
N6 C10 1.338(6) .
C1 H1A 0.9300 .
C2 C3 1.341(7) .
C2 H2A 0.9300 .
C3 H3A 0.9300 .
C4 C5 1.374(7) .
C4 C9 1.398(7) .
C5 C6 1.381(7) .
C5 H5A 0.9300 .
C6 C7 1.385(7) .
C6 H6A 0.9300 .
C7 C8 1.393(7) .
C7 C10 1.478(6) .
C8 C9 1.377(7) .
C8 H8A 0.9300 .
C9 H9A 0.9300 .
